data_2203125
loop_
_publ_author_name
'Bern\`es, Sylvain'
'Rodr\'iguez Pastrana, Modesto'
'Huerta S\'anchez, Enrique'
'Guti\'errez P\'erez, Ren\'e'

_publ_section_title
;
 1,5-Diaminonaphthalene
;
_journal_issue 1
_journal_name_full 'Acta Crystallographica Section E'
_journal_page_first o45
_journal_page_last o47
_journal_paper_doi 10.1107/S1600536803026643
_journal_volume 60
_journal_year 2004
_chemical_formula_iupac 'C10 H10 N2'
_chemical_formula_moiety 'C10 H10 N2'
_chemical_formula_sum 'C10 H10 N2'
_chemical_formula_weight 158.20
_chemical_melting_point 458
_chemical_name_common 1,5-Diaminonaphthalene
_chemical_name_systematic 1,5-Diaminonaphthalene
_space_group_IT_number 14
_symmetry_cell_setting monoclinic
_symmetry_space_group_name_Hall '-P 2ybc'
_symmetry_space_group_name_H-M 'P 1 21/c 1'
_atom_sites_solution_hydrogens mixed
_atom_sites_solution_primary direct
_atom_sites_solution_secondary difmap
_audit_creation_method SHELXTL-Plus
_cell_angle_alpha 90
_cell_angle_beta 90.679(10)
_cell_angle_gamma 90
_cell_formula_units_Z 6
_cell_length_a 5.1790(7)
_cell_length_b 11.0081(18)
_cell_length_c 21.238(3)
_cell_measurement_reflns_used 75
_cell_measurement_temperature 296.0(10)
_cell_measurement_theta_max 11.88
_cell_measurement_theta_min 5.13
_cell_volume 1210.7(3)
_computing_cell_refinement XSCANS
_computing_data_collection 'XSCANS (Siemens, 1996)'
_computing_data_reduction XSCANS
_computing_molecular_graphics SHELXTL-Plus
_computing_publication_material SHELXTL-Plus
_computing_structure_refinement SHELXTL-Plus
_computing_structure_solution 'SHELXTL-Plus (Sheldrick, 1998)'
_diffrn_ambient_temperature 296.0(10)
_diffrn_measured_fraction_theta_full 0.997
_diffrn_measured_fraction_theta_max 0.997
_diffrn_measurement_device_type 'Bruker P4'
_diffrn_measurement_method \w
_diffrn_radiation_monochromator graphite
_diffrn_radiation_type MoK\a
_diffrn_radiation_wavelength 0.71073
_diffrn_reflns_av_R_equivalents 0.023
_diffrn_reflns_av_sigmaI/netI 0.042
_diffrn_reflns_limit_h_max 2
_diffrn_reflns_limit_h_min -6
_diffrn_reflns_limit_k_max 13
_diffrn_reflns_limit_k_min -1
_diffrn_reflns_limit_l_max 25
_diffrn_reflns_limit_l_min -25
_diffrn_reflns_number 3277
_diffrn_reflns_theta_full 25.01
_diffrn_reflns_theta_max 25.01
_diffrn_reflns_theta_min 1.92
_diffrn_standards_decay_% <1
_diffrn_standards_interval_count 97
_diffrn_standards_number 3
_exptl_absorpt_coefficient_mu 0.080
_exptl_absorpt_correction_type none
_exptl_crystal_colour brown
_exptl_crystal_density_diffrn 1.302
_exptl_crystal_density_meas ?
_exptl_crystal_density_method .
_exptl_crystal_description plate
_exptl_crystal_F_000 504
_exptl_crystal_size_max 0.65
_exptl_crystal_size_mid 0.18
_exptl_crystal_size_min 0.08
_refine_diff_density_max 0.11
_refine_diff_density_min -0.13
_refine_ls_extinction_coef 0.017(3)
_refine_ls_extinction_expression Fc^*^=kFc[1+0.001xFc^2^\l^3^/sin(2\q)]^-1/4^
_refine_ls_extinction_method 'SHELXTL-Plus (Sheldrick, 1998)'
_refine_ls_goodness_of_fit_ref 1.013
_refine_ls_hydrogen_treatment mixed
_refine_ls_matrix_type full
_refine_ls_number_parameters 188
_refine_ls_number_reflns 2117
_refine_ls_number_restraints 0
_refine_ls_restrained_S_all 1.013
_refine_ls_R_factor_all 0.081
_refine_ls_R_factor_gt 0.041
_refine_ls_shift/su_max 0.000
_refine_ls_shift/su_mean 0.000
_refine_ls_structure_factor_coef Fsqd
_refine_ls_weighting_details 'calc w = 1/[\s^2^(Fo^2^)+(0.0551P)^2^] where P = (Fo^2^+2Fc^2^)/3'
_refine_ls_weighting_scheme calc
_refine_ls_wR_factor_gt 0.096
_refine_ls_wR_factor_ref 0.118
_reflns_number_gt 1259
_reflns_number_total 2117
_reflns_threshold_expression I>2\s(I)
_cod_data_source_file wn6193.cif
_cod_data_source_block I
_cod_depositor_comments
;
The following automatic conversions were performed:
'_symmetry_cell_setting' value 'Monoclinic' changed to 'monoclinic'
according to '/home/saulius/struct/CIF-dictionaries/cif_core.dic'
dictionary named 'cif_core.dic' version 2.4.1 from 2010-06-29.

Automatic conversion script
Id: cif_fix_enum 1527 2010-12-29 10:47:43Z saulius 

The following automatic conversions were performed:

'_symmetry_cell_setting' value 'Monoclinic' changed to 'monoclinic'
according to /home/saulius/struct/CIF-dictionaries/cif_core.dic
dictionary named 'cif_core.dic' version 2.4.1 from 2010-06-29.

Automatic conversion script
Id: cif_fix_values 1715 2011-07-08 13:25:40Z adriana 

The following automatic conversions were performed:

'_atom_sites_solution_hydrogens' value 'geom + difmap' was changed to
'mixed'.

Automatic conversion script
Id: cif_fix_values 6452 2018-10-05 10:23:21Z andrius 
;
_cod_original_sg_symbol_H-M 'P 21/c'
_cod_database_code 2203125
_cod_database_fobs_code 2203125

loop_
_symmetry_equiv_pos_as_xyz
'x, y, z'
'-x, y+1/2, -z+1/2'
'-x, -y, -z'
'x, -y-1/2, z-1/2'

loop_
_atom_site_label
_atom_site_fract_x
_atom_site_fract_y
_atom_site_fract_z
_atom_site_U_iso_or_equiv
_atom_site_adp_type
_atom_site_calc_flag
_atom_site_refinement_flags
_atom_site_occupancy
_atom_site_type_symbol
N1 0.1882(4) 0.7292(2) 0.14149(12) 0.0745(6) Uani d . 1 N
H1A 0.130(5) 0.764(2) 0.1771(12) 0.089(9) Uiso d . 1 H
H1B 0.076(4) 0.723(2) 0.1124(10) 0.081(8) Uiso d . 1 H
C1 0.3564(4) 0.63152(18) 0.14524(9) 0.0594(6) Uani d . 1 C
C2 0.3801(5) 0.5513(2) 0.09579(9) 0.0722(6) Uani d . 1 C
H2A 0.2713 0.5587 0.0608 0.087 Uiso calc R 1 H
C3 0.5650(5) 0.4593(2) 0.09746(10) 0.0759(7) Uani d . 1 C
H3A 0.5775 0.4066 0.0634 0.091 Uiso calc R 1 H
C4 0.7272(4) 0.44450(18) 0.14756(9) 0.0661(6) Uani d . 1 C
H4A 0.8502 0.3830 0.1473 0.079 Uiso calc R 1 H
C5 0.8711(4) 0.51086(18) 0.25458(9) 0.0564(5) Uani d . 1 C
N5 1.0532(4) 0.41626(19) 0.25897(13) 0.0747(6) Uani d . 1 N
H5A 1.108(5) 0.397(2) 0.2196(12) 0.104(10) Uiso d . 1 H
H5B 1.158(5) 0.430(2) 0.2900(11) 0.085(9) Uiso d . 1 H
C6 0.8388(4) 0.58686(19) 0.30511(9) 0.0632(6) Uani d . 1 C
H6A 0.9440 0.5777 0.3406 0.076 Uiso calc R 1 H
C7 0.6508(4) 0.67771(19) 0.30422(9) 0.0614(6) Uani d . 1 C
H7A 0.6322 0.7278 0.3392 0.074 Uiso calc R 1 H
C8 0.4946(4) 0.69413(18) 0.25311(9) 0.0583(5) Uani d . 1 C
H8A 0.3712 0.7555 0.2531 0.070 Uiso calc R 1 H
C9 0.5196(4) 0.61744(16) 0.19953(8) 0.0507(5) Uani d . 1 C
C10 0.7086(4) 0.52369(17) 0.20057(8) 0.0528(5) Uani d . 1 C
N11 0.5825(4) 0.5536(3) 0.59806(9) 0.0740(6) Uani d . 1 N
H11A 0.534(5) 0.481(2) 0.5995(11) 0.089(9) Uiso d . 1 H
H11B 0.462(5) 0.614(2) 0.6061(10) 0.091(8) Uiso d . 1 H
C11 0.7452(4) 0.5774(2) 0.54805(8) 0.0566(5) Uani d . 1 C
C12 0.7622(4) 0.69414(19) 0.52448(9) 0.0638(6) Uani d . 1 C
H12A 0.6519 0.7540 0.5394 0.077 Uiso calc R 1 H
C13 0.9433(4) 0.7233(2) 0.47848(9) 0.0660(6) Uani d . 1 C
H13A 0.9521 0.8024 0.4632 0.079 Uiso calc R 1 H
C14 1.1068(4) 0.63739(19) 0.45573(9) 0.0610(6) Uani d . 1 C
H14A 1.2299 0.6590 0.4262 0.073 Uiso calc R 1 H
C20 1.0915(3) 0.51567(18) 0.47650(8) 0.0509(5) Uani d . 1 C

loop_
_atom_site_aniso_label
_atom_site_aniso_U_11
_atom_site_aniso_U_22
_atom_site_aniso_U_33
_atom_site_aniso_U_12
_atom_site_aniso_U_13
_atom_site_aniso_U_23
N1 0.0709(14) 0.0785(14) 0.0737(14) 0.0047(12) -0.0126(12) 0.0084(11)
C1 0.0598(14) 0.0560(12) 0.0623(12) -0.0112(11) 0.0026(11) 0.0088(10)
C2 0.0850(17) 0.0733(15) 0.0582(12) -0.0154(14) -0.0068(11) 0.0055(11)
C3 0.0965(19) 0.0684(15) 0.0629(13) -0.0143(14) 0.0104(13) -0.0091(11)
C4 0.0743(15) 0.0577(13) 0.0666(13) -0.0032(11) 0.0130(12) -0.0054(10)
C5 0.0478(12) 0.0511(12) 0.0704(12) -0.0033(10) 0.0073(10) 0.0046(10)
N5 0.0621(13) 0.0711(13) 0.0908(16) 0.0079(11) -0.0006(12) 0.0015(12)
C6 0.0622(14) 0.0653(13) 0.0620(12) -0.0063(12) -0.0036(10) 0.0036(11)
C7 0.0675(14) 0.0589(13) 0.0580(12) -0.0058(12) 0.0039(11) -0.0063(10)
C8 0.0588(13) 0.0508(12) 0.0655(12) 0.0006(10) 0.0067(11) 0.0003(10)
C9 0.0467(11) 0.0499(11) 0.0557(11) -0.0118(10) 0.0047(9) 0.0058(9)
C10 0.0501(12) 0.0507(12) 0.0579(11) -0.0094(10) 0.0100(9) 0.0015(9)
N11 0.0673(14) 0.0798(16) 0.0753(13) 0.0057(13) 0.0167(10) 0.0016(11)
C11 0.0477(12) 0.0718(14) 0.0501(10) 0.0014(11) -0.0042(9) -0.0022(10)
C12 0.0633(14) 0.0660(14) 0.0619(12) 0.0102(11) -0.0038(11) -0.0056(10)
C13 0.0767(16) 0.0575(13) 0.0637(12) -0.0006(12) -0.0062(12) 0.0039(10)
C14 0.0613(14) 0.0655(13) 0.0561(11) -0.0075(12) -0.0009(10) 0.0042(10)
C20 0.0441(11) 0.0594(12) 0.0491(10) -0.0022(10) -0.0078(8) -0.0013(9)

loop_
_atom_type_symbol
_atom_type_description
_atom_type_scat_dispersion_real
_atom_type_scat_dispersion_imag
_atom_type_scat_source
C C 0.0033 0.0016 'International Tables Vol C Tables 4.2.6.8 and 6.1.1.4'
H H 0.0000 0.0000 'International Tables Vol C Tables 4.2.6.8 and 6.1.1.4'
N N 0.0061 0.0033 'International Tables Vol C Tables 4.2.6.8 and 6.1.1.4'

loop_
_geom_angle_atom_site_label_1
_geom_angle_atom_site_label_2
_geom_angle_atom_site_label_3
_geom_angle_site_symmetry_1
_geom_angle_site_symmetry_3
_geom_angle
_geom_angle_publ_flag
C1 N1 H1A . . 119.7(15) y
C1 N1 H1B . . 113.7(16) y
H1A N1 H1B . . 114(2) y
C2 C1 N1 . . 121.0(2) n
C2 C1 C9 . . 119.2(2) n
N1 C1 C9 . . 119.72(19) n
C1 C2 C3 . . 120.9(2) n
C1 C2 H2A . . 119.6 n
C3 C2 H2A . . 119.6 n
C4 C3 C2 . . 121.7(2) n
C4 C3 H3A . . 119.1 n
C2 C3 H3A . . 119.1 n
C3 C4 C10 . . 119.9(2) n
C3 C4 H4A . . 120.1 n
C10 C4 H4A . . 120.1 n
C6 C5 N5 . . 119.1(2) n
C6 C5 C10 . . 119.60(18) n
N5 C5 C10 . . 121.1(2) n
C5 N5 H5A . . 108.9(16) y
C5 N5 H5B . . 109.6(17) y
H5A N5 H5B . . 123(2) y
C5 C6 C7 . . 121.17(19) n
C5 C6 H6A . . 119.4 n
C7 C6 H6A . . 119.4 n
C8 C7 C6 . . 121.00(18) n
C8 C7 H7A . . 119.5 n
C6 C7 H7A . . 119.5 n
C7 C8 C9 . . 120.05(19) n
C7 C8 H8A . . 120.0 n
C9 C8 H8A . . 120.0 n
C10 C9 C8 . . 119.13(17) n
C10 C9 C1 . . 119.43(17) n
C8 C9 C1 . . 121.43(19) n
C5 C10 C9 . . 119.04(17) n
C5 C10 C4 . . 122.05(19) n
C9 C10 C4 . . 118.90(18) n
C11 N11 H11A . . 113.1(17) y
C11 N11 H11B . . 114.8(14) y
H11A N11 H11B . . 118(2) y
C12 C11 N11 . . 119.6(2) n
C12 C11 C20 . 3_766 119.55(18) n
N11 C11 C20 . 3_766 120.7(2) n
C11 C12 C13 . . 120.8(2) n
C11 C12 H12A . . 119.6 n
C13 C12 H12A . . 119.6 n
C14 C13 C12 . . 120.8(2) n
C14 C13 H13A . . 119.6 n
C12 C13 H13A . . 119.6 n
C13 C14 C20 . . 120.69(19) n
C13 C14 H14A . . 119.7 n
C20 C14 H14A . . 119.7 n
C14 C20 C20 . 3_766 119.2(2) n
C14 C20 C11 . 3_766 121.97(18) n
C20 C20 C11 3_766 3_766 118.8(2) n

loop_
_geom_bond_atom_site_label_1
_geom_bond_atom_site_label_2
_geom_bond_site_symmetry_2
_geom_bond_distance
_geom_bond_publ_flag
N1 C1 . 1.385(3) y
N1 H1A . 0.90(2) y
N1 H1B . 0.85(2) y
C1 C2 . 1.379(3) n
C1 C9 . 1.430(3) n
C2 C3 . 1.394(3) n
C2 H2A . 0.9300 n
C3 C4 . 1.358(3) n
C3 H3A . 0.9300 n
C4 C10 . 1.428(3) n
C4 H4A . 0.9300 n
C5 C6 . 1.373(3) n
C5 N5 . 1.407(3) y
C5 C10 . 1.421(3) n
N5 H5A . 0.91(2) y
N5 H5B . 0.86(2) y
C6 C7 . 1.396(3) n
C6 H6A . 0.9300 n
C7 C8 . 1.358(3) n
C7 H7A . 0.9300 n
C8 C9 . 1.424(2) n
C8 H8A . 0.9300 n
C9 C10 . 1.423(3) n
N11 C11 . 1.388(3) y
N11 H11A . 0.84(3) y
N11 H11B . 0.93(3) y
C11 C12 . 1.383(3) n
C11 C20 3_766 1.431(3) n
C12 C13 . 1.400(3) n
C12 H12A . 0.9300 n
C13 C14 . 1.362(3) n
C13 H13A . 0.9300 n
C14 C20 . 1.413(3) n
C14 H14A . 0.9300 n
C20 C20 3_766 1.427(4) n
C20 C11 3_766 1.431(3) n

loop_
_geom_torsion_atom_site_label_1
_geom_torsion_atom_site_label_2
_geom_torsion_atom_site_label_3
_geom_torsion_atom_site_label_4
_geom_torsion_site_symmetry_1
_geom_torsion_site_symmetry_4
_geom_torsion
_geom_torsion_publ_flag
N1 C1 C2 C3 . . 174.46(19) n
C9 C1 C2 C3 . . -1.7(3) n
C1 C2 C3 C4 . . 0.3(3) n
C2 C3 C4 C10 . . 0.7(3) n
N5 C5 C6 C7 . . -176.45(19) n
C10 C5 C6 C7 . . -0.7(3) n
C5 C6 C7 C8 . . -0.3(3) n
C6 C7 C8 C9 . . 0.5(3) n
C7 C8 C9 C10 . . 0.3(3) n
C7 C8 C9 C1 . . 179.34(17) n
C2 C1 C9 C10 . . 2.1(3) n
N1 C1 C9 C10 . . -174.14(17) n
C2 C1 C9 C8 . . -176.94(17) n
N1 C1 C9 C8 . . 6.8(3) n
C6 C5 C10 C9 . . 1.5(3) n
N5 C5 C10 C9 . . 177.18(17) n
C6 C5 C10 C4 . . -177.73(17) n
N5 C5 C10 C4 . . -2.1(3) n
C8 C9 C10 C5 . . -1.3(3) n
C1 C9 C10 C5 . . 179.61(16) n
C8 C9 C10 C4 . . 177.96(16) n
C1 C9 C10 C4 . . -1.1(3) n
C3 C4 C10 C5 . . 178.98(18) n
C3 C4 C10 C9 . . -0.3(3) n
N11 C11 C12 C13 . . 173.49(18) n
C20 C11 C12 C13 3_766 . -2.2(3) n
C11 C12 C13 C14 . . 0.1(3) n
C12 C13 C14 C20 . . 2.2(3) n
C13 C14 C20 C20 . 3_766 -2.3(3) n
C13 C14 C20 C11 . 3_766 177.89(17) n
